data_8105608
loop_
_publ_author_name
'Fazal, Atif'
'Fettouhi, Mohammed'

_publ_section_title
;
 Crystal structure of (2,2&#x2032;-bipyridine-\k 2
 N,N&#x2032;)bis(4-(dimethylamino)phenyldiphenylphosphane-\kP)copper(I)
 tetrafluoroborate, C50H48BCuF4N4P2
;
_journal_issue 2
_journal_name_full 'Zeitschrift f\"ur Kristallographie - New Crystal Structures'
_journal_page_first 253
_journal_page_last 254
_journal_paper_doi 10.1515/ncrs-2018-0289
_journal_volume 234
_journal_year 2019
_chemical_formula_moiety 'C50 H48 Cu N4 P2, B F4'
_chemical_formula_sum 'C50 H48 B Cu F4 N4 P2'
_chemical_formula_weight 917.21
_space_group_crystal_system orthorhombic
_space_group_IT_number 62
_space_group_name_Hall '-P 2ac 2n'
_space_group_name_H-M_alt 'P n m a'
_atom_sites_solution_hydrogens geom
_audit_creation_method SHELXL-2014/7
_cell_angle_alpha 90
_cell_angle_beta 90
_cell_angle_gamma 90
_cell_formula_units_Z 4
_cell_length_a 24.166(2)
_cell_length_b 19.5652(18)
_cell_length_c 9.6477(9)
_cell_measurement_reflns_used 7456
_cell_measurement_temperature 298(2)
_cell_measurement_theta_max 27.334
_cell_measurement_theta_min 2.273
_cell_volume 4561.6(7)
_computing_cell_refinement 'SAINT (Bruker, 2007)'
_computing_data_collection 'SMART (Bruker, 2007)'
_computing_data_reduction 'SAINT (Bruker, 2007)'
_computing_molecular_graphics 'ORTEP-3 (Farrugia, 1997)'
_computing_structure_refinement 'SHELXL-2014/7 (Sheldrick, 2014)'
_computing_structure_solution 'SHELXS-97 (Sheldrick, 2008)'
_diffrn_ambient_temperature 298(2)
_diffrn_measured_fraction_theta_full 1.000
_diffrn_measured_fraction_theta_max 1.000
_diffrn_measurement_device_type 'Bruker Smart Apex area detector'
_diffrn_measurement_method \w
_diffrn_radiation_type MoK\a
_diffrn_radiation_wavelength 0.71073
_diffrn_reflns_av_R_equivalents 0.0362
_diffrn_reflns_av_unetI/netI 0.0204
_diffrn_reflns_Laue_measured_fraction_full 1.000
_diffrn_reflns_Laue_measured_fraction_max 1.000
_diffrn_reflns_limit_h_max 31
_diffrn_reflns_limit_h_min -32
_diffrn_reflns_limit_k_max 26
_diffrn_reflns_limit_k_min -26
_diffrn_reflns_limit_l_max 12
_diffrn_reflns_limit_l_min -12
_diffrn_reflns_number 45154
_diffrn_reflns_point_group_measured_fraction_full 1.000
_diffrn_reflns_point_group_measured_fraction_max 1.000
_diffrn_reflns_theta_full 25.242
_diffrn_reflns_theta_max 28.294
_diffrn_reflns_theta_min 1.685
_diffrn_source 'normal-focus sealed tube'
_exptl_absorpt_coefficient_mu 0.605
_exptl_absorpt_correction_T_max 0.909
_exptl_absorpt_correction_T_min 0.770
_exptl_absorpt_correction_type multi-scan
_exptl_absorpt_process_details 'SADABS; Sheldrick, 1996'
_exptl_crystal_colour orange
_exptl_crystal_density_diffrn 1.336
_exptl_crystal_description plate
_exptl_crystal_F_000 1904
_exptl_crystal_size_max 0.540
_exptl_crystal_size_mid 0.400
_exptl_crystal_size_min 0.160
_refine_diff_density_max 1.029
_refine_diff_density_min -0.421
_refine_diff_density_rms 0.066
_refine_ls_extinction_coef .
_refine_ls_extinction_method none
_refine_ls_goodness_of_fit_ref 1.031
_refine_ls_hydrogen_treatment constr
_refine_ls_matrix_type full
_refine_ls_number_parameters 306
_refine_ls_number_reflns 5832
_refine_ls_number_restraints 6
_refine_ls_restrained_S_all 1.034
_refine_ls_R_factor_all 0.0677
_refine_ls_R_factor_gt 0.0494
_refine_ls_shift/su_max 0.001
_refine_ls_shift/su_mean 0.000
_refine_ls_structure_factor_coef Fsqd
_refine_ls_weighting_details 'w=1/[\s^2^(Fo^2^)+(0.0907P)^2^+1.8460P] where P=(Fo^2^+2Fc^2^)/3'
_refine_ls_weighting_scheme calc
_refine_ls_wR_factor_gt 0.1397
_refine_ls_wR_factor_ref 0.1546
_reflns_Friedel_coverage 0.000
_reflns_Friedel_fraction_full .
_reflns_Friedel_fraction_max .
_reflns_number_gt 4398
_reflns_number_total 5832
_reflns_threshold_expression 'I > 2\s(I)'
_cod_data_source_file suppl_ncrs-2018-0289_suppl.cif
_cod_data_source_block shelxl
_cod_database_code 8105608
_shelx_shelxl_version_number 2014/7
_shelx_space_group_comment
;
The symmetry employed for this shelxl refinement is uniquely defined
by the following loop, which should always be used as a source of
symmetry information in preference to the above space-group names.
They are only intended as comments.
;
_shelx_estimated_absorpt_t_min 0.736
_shelx_estimated_absorpt_t_max 0.909

loop_
_space_group_symop_operation_xyz
'x, y, z'
'-x+1/2, -y, z+1/2'
'-x, y+1/2, -z'
'x+1/2, -y+1/2, -z+1/2'
'-x, -y, -z'
'x-1/2, y, -z-1/2'
'x, -y-1/2, z'
'-x-1/2, y-1/2, z-1/2'

loop_
_atom_site_label
_atom_site_type_symbol
_atom_site_fract_x
_atom_site_fract_y
_atom_site_fract_z
_atom_site_U_iso_or_equiv
_atom_site_adp_type
_atom_site_occupancy
_atom_site_site_symmetry_order
_atom_site_calc_flag
_atom_site_refinement_flags_posn
_atom_site_refinement_flags_adp
_atom_site_refinement_flags_occupancy
_atom_site_disorder_assembly
_atom_site_disorder_group
Cu1 Cu 0.40157(2) 0.2500 0.26915(4) 0.03952(14) Uani 1 2 d S T P . .
N1 N 0.32491(12) 0.2500 0.3719(3) 0.0519(7) Uani 1 2 d S T P . .
N2 N 0.42698(13) 0.2500 0.4782(3) 0.0479(7) Uani 1 2 d S T P . .
N3 N 0.25946(13) 0.02825(15) -0.2266(3) 0.0747(8) Uani 1 1 d . . . . .
P1 P 0.42314(2) 0.14640(3) 0.17719(6) 0.04038(16) Uani 1 1 d . . . . .
C1 C 0.27461(16) 0.2500 0.3161(5) 0.0634(10) Uani 1 2 d S T P . .
H1 H 0.2717 0.2500 0.2200 0.076 Uiso 1 2 calc R U P . .
C2 C 0.22640(17) 0.2500 0.3937(5) 0.0722(12) Uani 1 2 d S T P . .
H2 H 0.1920 0.2500 0.3507 0.087 Uiso 1 2 calc R U P . .
C3 C 0.23060(19) 0.2500 0.5343(6) 0.0758(13) Uani 1 2 d S T P . .
H3 H 0.1989 0.2500 0.5890 0.091 Uiso 1 2 calc R U P . .
C4 C 0.28144(19) 0.2500 0.5943(5) 0.0681(11) Uani 1 2 d S T P . .
H4 H 0.2847 0.2500 0.6903 0.082 Uiso 1 2 calc R U P . .
C5 C 0.32844(16) 0.2500 0.5123(4) 0.0508(8) Uani 1 2 d S T P . .
C6 C 0.38523(17) 0.2500 0.5694(4) 0.0522(8) Uani 1 2 d S T P . .
C7 C 0.3957(2) 0.2500 0.7123(4) 0.0719(13) Uani 1 2 d S T P . .
H7 H 0.3663 0.2500 0.7747 0.086 Uiso 1 2 calc R U P . .
C8 C 0.4487(3) 0.2500 0.7601(5) 0.0829(15) Uani 1 2 d S T P . .
H8 H 0.4558 0.2500 0.8548 0.099 Uiso 1 2 calc R U P . .
C9 C 0.4917(2) 0.2500 0.6664(5) 0.0753(13) Uani 1 2 d S T P . .
H9 H 0.5283 0.2500 0.6962 0.090 Uiso 1 2 calc R U P . .
C10 C 0.47881(17) 0.2500 0.5262(4) 0.0592(9) Uani 1 2 d S T P . .
H10 H 0.5077 0.2500 0.4625 0.071 Uiso 1 2 calc R U P . .
C11 C 0.37850(10) 0.11208(11) 0.0433(2) 0.0424(5) Uani 1 1 d . . . . .
C12 C 0.33199(10) 0.14860(12) 0.0017(3) 0.0468(5) Uani 1 1 d . . . . .
H12 H 0.3269 0.1925 0.0362 0.056 Uiso 1 1 calc R U . . .
C13 C 0.29335(11) 0.12261(13) -0.0881(3) 0.0520(6) Uani 1 1 d . . . . .
H13 H 0.2632 0.1493 -0.1140 0.062 Uiso 1 1 calc R U . . .
C14 C 0.29873(11) 0.05655(14) -0.1410(2) 0.0520(6) Uani 1 1 d . . . . .
C15 C 0.34625(12) 0.01979(14) -0.1030(3) 0.0585(7) Uani 1 1 d . . . . .
H15 H 0.3520 -0.0236 -0.1398 0.070 Uiso 1 1 calc R U . . .
C16 C 0.38461(12) 0.04667(13) -0.0122(3) 0.0529(6) Uani 1 1 d . . . . .
H16 H 0.4152 0.0206 0.0126 0.064 Uiso 1 1 calc R U . . .
C17 C 0.21112(18) 0.0668(2) -0.2656(5) 0.0991(14) Uani 1 1 d . . . . .
H17A H 0.1902 0.0781 -0.1842 0.149 Uiso 1 1 calc R U . . .
H17B H 0.1887 0.0399 -0.3270 0.149 Uiso 1 1 calc R U . . .
H17C H 0.2223 0.1080 -0.3117 0.149 Uiso 1 1 calc R U . . .
C18 C 0.26051(19) -0.0439(2) -0.2592(4) 0.0896(12) Uani 1 1 d . . . . .
H18A H 0.2919 -0.0536 -0.3170 0.134 Uiso 1 1 calc R U . . .
H18B H 0.2272 -0.0561 -0.3073 0.134 Uiso 1 1 calc R U . . .
H18C H 0.2632 -0.0698 -0.1751 0.134 Uiso 1 1 calc R U . . .
C19 C 0.49358(10) 0.14208(11) 0.1106(3) 0.0466(5) Uani 1 1 d . . . . .
C20 C 0.50692(12) 0.13149(15) -0.0266(3) 0.0608(7) Uani 1 1 d . . . . .
H20 H 0.4791 0.1223 -0.0904 0.073 Uiso 1 1 calc R U . . .
C21 C 0.56167(14) 0.13448(17) -0.0704(4) 0.0760(9) Uani 1 1 d . . . . .
H21 H 0.5704 0.1279 -0.1633 0.091 Uiso 1 1 calc R U . . .
C22 C 0.60277(13) 0.14725(17) 0.0240(5) 0.0773(10) Uani 1 1 d . . . . .
H22 H 0.6394 0.1493 -0.0055 0.093 Uiso 1 1 calc R U . . .
C23 C 0.59065(13) 0.15701(17) 0.1609(4) 0.0724(9) Uani 1 1 d . . . . .
H23 H 0.6189 0.1652 0.2242 0.087 Uiso 1 1 calc R U . . .
C24 C 0.53650(12) 0.15470(14) 0.2048(3) 0.0600(7) Uani 1 1 d . . . . .
H24 H 0.5283 0.1616 0.2979 0.072 Uiso 1 1 calc R U . . .
C25 C 0.42184(12) 0.07785(13) 0.3068(3) 0.0520(6) Uani 1 1 d . . . . .
C26 C 0.45628(15) 0.02112(15) 0.3015(3) 0.0687(8) Uani 1 1 d . . . . .
H26 H 0.4837 0.0180 0.2343 0.082 Uiso 1 1 calc R U . . .
C27 C 0.44915(19) -0.03175(18) 0.3994(4) 0.0910(12) Uani 1 1 d . . . . .
H27 H 0.4718 -0.0701 0.3962 0.109 Uiso 1 1 calc R U . . .
C28 C 0.4093(2) -0.0268(2) 0.4984(5) 0.1041(15) Uani 1 1 d . . . . .
H28 H 0.4047 -0.0621 0.5619 0.125 Uiso 1 1 calc R U . . .
C29 C 0.3764(2) 0.0288(2) 0.5054(4) 0.1064(14) Uani 1 1 d . . . . .
H29 H 0.3499 0.0322 0.5750 0.128 Uiso 1 1 calc R U . . .
C30 C 0.38211(16) 0.08114(18) 0.4085(3) 0.0752(9) Uani 1 1 d . . . . .
H30 H 0.3587 0.1188 0.4128 0.090 Uiso 1 1 calc R U . . .
B1 B 0.1546(3) 0.2500 0.9675(7) 0.0918(19) Uani 1 2 d DS T P . .
F1 F 0.1796(3) 0.2500 0.8544(5) 0.237(4) Uani 1 2 d DS T P . .
F2 F 0.1900(3) 0.2500 1.0590(7) 0.359(8) Uani 1 2 d DS T P . .
F3 F 0.1238(3) 0.2992(3) 0.9858(7) 0.283(3) Uani 1 1 d D . . . .

loop_
_atom_site_aniso_label
_atom_site_aniso_U_11
_atom_site_aniso_U_22
_atom_site_aniso_U_33
_atom_site_aniso_U_23
_atom_site_aniso_U_13
_atom_site_aniso_U_12
Cu1 0.0369(2) 0.0459(2) 0.0357(2) 0.000 -0.00070(15) 0.000
N1 0.0410(15) 0.0679(19) 0.0467(16) 0.000 0.0064(12) 0.000
N2 0.0525(16) 0.0527(16) 0.0386(15) 0.000 -0.0045(12) 0.000
N3 0.0812(18) 0.0746(17) 0.0683(16) -0.0064(13) -0.0291(14) -0.0164(14)
P1 0.0437(3) 0.0392(3) 0.0382(3) 0.0015(2) -0.0023(2) -0.0037(2)
C1 0.0416(19) 0.085(3) 0.063(2) 0.000 0.0034(17) 0.000
C2 0.044(2) 0.089(3) 0.084(3) 0.000 0.012(2) 0.000
C3 0.056(3) 0.088(3) 0.083(3) 0.000 0.029(2) 0.000
C4 0.074(3) 0.072(3) 0.058(2) 0.000 0.020(2) 0.000
C5 0.057(2) 0.0509(19) 0.0445(18) 0.000 0.0096(16) 0.000
C6 0.067(2) 0.0508(19) 0.0391(18) 0.000 0.0006(16) 0.000
C7 0.094(4) 0.086(3) 0.036(2) 0.000 0.005(2) 0.000
C8 0.119(5) 0.089(3) 0.041(2) 0.000 -0.021(3) 0.000
C9 0.081(3) 0.085(3) 0.060(3) 0.000 -0.030(2) 0.000
C10 0.059(2) 0.067(2) 0.052(2) 0.000 -0.0154(17) 0.000
C11 0.0488(12) 0.0408(11) 0.0376(11) 0.0008(9) -0.0027(9) -0.0051(9)
C12 0.0542(13) 0.0401(12) 0.0462(13) 0.0018(9) -0.0024(11) -0.0028(10)
C13 0.0546(14) 0.0533(13) 0.0482(13) 0.0058(11) -0.0085(11) -0.0023(11)
C14 0.0602(15) 0.0562(14) 0.0395(12) 0.0014(10) -0.0069(11) -0.0127(12)
C15 0.0774(19) 0.0451(13) 0.0531(15) -0.0105(11) -0.0075(13) -0.0044(12)
C16 0.0599(15) 0.0460(13) 0.0530(15) -0.0036(11) -0.0080(12) 0.0035(11)
C17 0.087(3) 0.104(3) 0.106(3) 0.000(2) -0.050(2) -0.017(2)
C18 0.104(3) 0.080(2) 0.084(2) -0.0211(19) -0.017(2) -0.034(2)
C19 0.0467(12) 0.0363(11) 0.0569(15) -0.0004(10) 0.0011(11) 0.0006(9)
C20 0.0592(16) 0.0621(16) 0.0610(17) 0.0013(13) 0.0064(13) 0.0000(13)
C21 0.077(2) 0.0716(19) 0.080(2) -0.0061(17) 0.0276(18) 0.0040(16)
C22 0.0488(17) 0.0642(19) 0.119(3) -0.0046(19) 0.0167(18) -0.0015(13)
C23 0.0506(16) 0.0669(19) 0.100(3) -0.0113(18) -0.0038(16) -0.0006(13)
C24 0.0530(15) 0.0568(15) 0.0703(18) -0.0082(13) -0.0043(13) 0.0008(12)
C25 0.0661(16) 0.0445(13) 0.0454(13) 0.0075(10) -0.0134(12) -0.0122(11)
C26 0.084(2) 0.0552(16) 0.0672(18) 0.0095(14) -0.0200(16) 0.0027(15)
C27 0.117(3) 0.0605(19) 0.095(3) 0.0254(19) -0.040(3) -0.0036(19)
C28 0.140(4) 0.090(3) 0.082(3) 0.045(2) -0.022(3) -0.031(3)
C29 0.133(4) 0.102(3) 0.084(3) 0.039(2) 0.016(3) -0.026(3)
C30 0.093(2) 0.0681(19) 0.0643(19) 0.0162(16) 0.0102(17) -0.0160(17)
B1 0.096(5) 0.094(5) 0.085(4) 0.000 0.022(4) 0.000
F1 0.353(9) 0.233(7) 0.124(4) 0.000 0.131(5) 0.000
F2 0.161(6) 0.77(2) 0.150(5) 0.000 -0.072(5) 0.000
F3 0.281(6) 0.206(5) 0.361(8) -0.059(5) 0.051(6) 0.103(4)

loop_
_atom_type_symbol
_atom_type_description
_atom_type_scat_dispersion_real
_atom_type_scat_dispersion_imag
_atom_type_scat_source
C C 0.0033 0.0016 'International Tables Vol C Tables 4.2.6.8 and 6.1.1.4'
H H 0.0000 0.0000 'International Tables Vol C Tables 4.2.6.8 and 6.1.1.4'
B B 0.0013 0.0007 'International Tables Vol C Tables 4.2.6.8 and 6.1.1.4'
N N 0.0061 0.0033 'International Tables Vol C Tables 4.2.6.8 and 6.1.1.4'
F F 0.0171 0.0103 'International Tables Vol C Tables 4.2.6.8 and 6.1.1.4'
P P 0.1023 0.0942 'International Tables Vol C Tables 4.2.6.8 and 6.1.1.4'
Cu Cu 0.3201 1.2651 'International Tables Vol C Tables 4.2.6.8 and 6.1.1.4'

loop_
_geom_angle_atom_site_label_1
_geom_angle_atom_site_label_2
_geom_angle_atom_site_label_3
_geom_angle
_geom_angle_site_symmetry_1
_geom_angle_site_symmetry_3
N1 Cu1 N2 78.78(12) . .
N1 Cu1 P1 112.73(3) . 7_565
N2 Cu1 P1 107.85(3) . 7_565
N1 Cu1 P1 112.73(3) . .
N2 Cu1 P1 107.85(3) . .
P1 Cu1 P1 126.17(3) 7_565 .
C1 N1 C5 117.5(3) . .
C1 N1 Cu1 127.9(3) . .
C5 N1 Cu1 114.6(2) . .
C10 N2 C6 118.6(3) . .
C10 N2 Cu1 127.2(3) . .
C6 N2 Cu1 114.2(2) . .
C14 N3 C17 120.4(3) . .
C14 N3 C18 120.8(3) . .
C17 N3 C18 117.9(3) . .
C11 P1 C19 106.72(11) . .
C11 P1 C25 101.81(11) . .
C19 P1 C25 102.86(12) . .
C11 P1 Cu1 118.17(8) . .
C19 P1 Cu1 113.17(8) . .
C25 P1 Cu1 112.47(9) . .
N1 C1 C2 123.4(4) . .
N1 C1 H1 118.3 . .
C2 C1 H1 118.3 . .
C3 C2 C1 118.5(4) . .
C3 C2 H2 120.8 . .
C1 C2 H2 120.8 . .
C4 C3 C2 119.5(4) . .
C4 C3 H3 120.3 . .
C2 C3 H3 120.3 . .
C3 C4 C5 119.9(4) . .
C3 C4 H4 120.0 . .
C5 C4 H4 120.0 . .
N1 C5 C4 121.2(4) . .
N1 C5 C6 115.5(3) . .
C4 C5 C6 123.3(4) . .
N2 C6 C7 120.7(4) . .
N2 C6 C5 117.0(3) . .
C7 C6 C5 122.2(4) . .
C8 C7 C6 120.1(4) . .
C8 C7 H7 119.9 . .
C6 C7 H7 119.9 . .
C7 C8 C9 119.2(4) . .
C7 C8 H8 120.4 . .
C9 C8 H8 120.4 . .
C8 C9 C10 118.0(5) . .
C8 C9 H9 121.0 . .
C10 C9 H9 121.0 . .
N2 C10 C9 123.3(4) . .
N2 C10 H10 118.4 . .
C9 C10 H10 118.4 . .
C12 C11 C16 116.5(2) . .
C12 C11 P1 119.78(18) . .
C16 C11 P1 123.40(19) . .
C13 C12 C11 122.8(2) . .
C13 C12 H12 118.6 . .
C11 C12 H12 118.6 . .
C12 C13 C14 120.7(2) . .
C12 C13 H13 119.6 . .
C14 C13 H13 119.6 . .
N3 C14 C13 121.9(3) . .
N3 C14 C15 121.0(3) . .
C13 C14 C15 117.1(2) . .
C16 C15 C14 121.3(2) . .
C16 C15 H15 119.3 . .
C14 C15 H15 119.3 . .
C15 C16 C11 121.5(2) . .
C15 C16 H16 119.3 . .
C11 C16 H16 119.3 . .
N3 C17 H17A 109.5 . .
N3 C17 H17B 109.5 . .
H17A C17 H17B 109.5 . .
N3 C17 H17C 109.5 . .
H17A C17 H17C 109.5 . .
H17B C17 H17C 109.5 . .
N3 C18 H18A 109.5 . .
N3 C18 H18B 109.5 . .
H18A C18 H18B 109.5 . .
N3 C18 H18C 109.5 . .
H18A C18 H18C 109.5 . .
H18B C18 H18C 109.5 . .
C20 C19 C24 118.5(3) . .
C20 C19 P1 124.4(2) . .
C24 C19 P1 117.0(2) . .
C19 C20 C21 120.6(3) . .
C19 C20 H20 119.7 . .
C21 C20 H20 119.7 . .
C22 C21 C20 119.7(3) . .
C22 C21 H21 120.1 . .
C20 C21 H21 120.1 . .
C23 C22 C21 120.8(3) . .
C23 C22 H22 119.6 . .
C21 C22 H22 119.6 . .
C22 C23 C24 119.8(3) . .
C22 C23 H23 120.1 . .
C24 C23 H23 120.1 . .
C23 C24 C19 120.7(3) . .
C23 C24 H24 119.7 . .
C19 C24 H24 119.7 . .
C30 C25 C26 118.8(3) . .
C30 C25 P1 117.7(2) . .
C26 C25 P1 123.3(2) . .
C25 C26 C27 119.2(4) . .
C25 C26 H26 120.4 . .
C27 C26 H26 120.4 . .
C28 C27 C26 120.3(4) . .
C28 C27 H27 119.9 . .
C26 C27 H27 119.9 . .
C29 C28 C27 120.7(4) . .
C29 C28 H28 119.7 . .
C27 C28 H28 119.7 . .
C28 C29 C30 120.0(4) . .
C28 C29 H29 120.0 . .
C30 C29 H29 120.0 . .
C25 C30 C29 120.9(4) . .
C25 C30 H30 119.5 . .
C29 C30 H30 119.5 . .
F2 B1 F3 108.6(5) . 7_565
F2 B1 F3 108.6(5) . .
F3 B1 F3 102.9(8) 7_565 .
F2 B1 F1 107.0(7) . .
F3 B1 F1 114.7(5) 7_565 .
F3 B1 F1 114.7(5) . .

loop_
_geom_bond_atom_site_label_1
_geom_bond_atom_site_label_2
_geom_bond_distance
_geom_bond_site_symmetry_2
Cu1 N1 2.101(3) .
Cu1 N2 2.108(3) .
Cu1 P1 2.2732(6) 7_565
Cu1 P1 2.2732(6) .
N1 C1 1.329(5) .
N1 C5 1.357(5) .
N2 C10 1.335(5) .
N2 C6 1.339(5) .
N3 C14 1.375(3) .
N3 C17 1.440(5) .
N3 C18 1.446(5) .
P1 C11 1.812(2) .
P1 C19 1.821(2) .
P1 C25 1.834(3) .
C1 C2 1.385(6) .
C1 H1 0.9300 .
C2 C3 1.360(7) .
C2 H2 0.9300 .
C3 C4 1.358(7) .
C3 H3 0.9300 .
C4 C5 1.384(5) .
C4 H4 0.9300 .
C5 C6 1.479(5) .
C6 C7 1.402(5) .
C7 C8 1.362(7) .
C7 H7 0.9300 .
C8 C9 1.377(8) .
C8 H8 0.9300 .
C9 C10 1.388(6) .
C9 H9 0.9300 .
C10 H10 0.9300 .
C11 C12 1.391(3) .
C11 C16 1.395(3) .
C12 C13 1.371(3) .
C12 H12 0.9300 .
C13 C14 1.396(4) .
C13 H13 0.9300 .
C14 C15 1.404(4) .
C15 C16 1.380(4) .
C15 H15 0.9300 .
C16 H16 0.9300 .
C17 H17A 0.9600 .
C17 H17B 0.9600 .
C17 H17C 0.9600 .
C18 H18A 0.9600 .
C18 H18B 0.9600 .
C18 H18C 0.9600 .
C19 C20 1.378(4) .
C19 C24 1.401(4) .
C20 C21 1.390(4) .
C20 H20 0.9300 .
C21 C22 1.370(5) .
C21 H21 0.9300 .
C22 C23 1.366(6) .
C22 H22 0.9300 .
C23 C24 1.376(4) .
C23 H23 0.9300 .
C24 H24 0.9300 .
C25 C30 1.375(4) .
C25 C26 1.388(4) .
C26 C27 1.411(5) .
C26 H26 0.9300 .
C27 C28 1.359(6) .
C27 H27 0.9300 .
C28 C29 1.350(7) .
C28 H28 0.9300 .
C29 C30 1.394(5) .
C29 H29 0.9300 .
C30 H30 0.9300 .
B1 F2 1.228(8) .
B1 F3 1.230(5) 7_565
B1 F3 1.230(5) .
B1 F1 1.247(7) .
